data_7700893
loop_
_publ_author_name
'Busch, Jasmin M.'
'Zink, Daniel M.'
'Di Martino-Fumo, Patrick'
'Rehak, Florian R.'
'Boden, Pit'
'Steiger, Sophie'
'Fuhr, Olaf'
'Nieger, Martin'
'Klopper, Wim'
'Gerhards, Markus'
'Br\"ase, Stefan'

_publ_section_title
;
 Highly soluble fluorine containing Cu(i) AlkylPyrPhos TADF complexes.
;
_journal_issue 41
_journal_name_full 'Dalton transactions (Cambridge, England : 2003)'
_journal_page_first 15687
_journal_page_last 15698
_journal_paper_doi 10.1039/c9dt02447f
_journal_volume 48
_journal_year 2019
_chemical_formula_moiety 'C21 H22 N P'
_chemical_formula_sum 'C21 H22 N P'
_chemical_formula_weight 319.36
_space_group_crystal_system monoclinic
_space_group_IT_number 14
_space_group_name_Hall '-P 2ybc'
_space_group_name_H-M_alt 'P 1 21/c 1'
_symmetry_space_group_name_Hall '-P 2ybc'
_symmetry_space_group_name_H-M 'P 1 21/c 1'
_atom_sites_solution_hydrogens geom
_atom_sites_solution_primary dual
_audit_creation_date 2019-03-21
_audit_creation_method
;
Olex2 1.2
(compiled 2018.05.29 svn.r3508 for OlexSys, GUI svn.r5506)
;
_audit_update_record
;
2019-05-28 deposited with the CCDC.    2019-08-21 downloaded from the CCDC.
;
_cell_angle_alpha 90
_cell_angle_beta 103.375(4)
_cell_angle_gamma 90
_cell_formula_units_Z 4
_cell_length_a 10.9170(6)
_cell_length_b 14.2236(10)
_cell_length_c 11.8139(6)
_cell_measurement_reflns_used 12703
_cell_measurement_temperature 180.15
_cell_measurement_theta_max 33.00
_cell_measurement_theta_min 1.92
_cell_volume 1784.70(19)
_computing_molecular_graphics 'Olex2 (Dolomanov et al., 2009)'
_computing_publication_material 'Olex2 (Dolomanov et al., 2009)'
_computing_structure_refinement 'ShelXL (Sheldrick, 2015)'
_computing_structure_solution 'ShelXT (Sheldrick, 2015)'
_diffrn_ambient_temperature 180.15
_diffrn_detector Pilatus300K
_diffrn_detector_area_resol_mean 5.81
_diffrn_detector_type DECTRIS
_diffrn_measured_fraction_theta_full 0.994
_diffrn_measured_fraction_theta_max 0.893
_diffrn_measurement_device '4-circle goniometer'
_diffrn_measurement_device_type 'Stoe StadiVari'
_diffrn_measurement_method 'rotation method'
_diffrn_radiation_collimation '0.6 mm diameter'
_diffrn_radiation_monochromator 'multilayer optics'
_diffrn_radiation_polarisn_norm 0
_diffrn_radiation_probe x-ray
_diffrn_radiation_type MoK\a
_diffrn_radiation_wavelength 0.71073
_diffrn_reflns_av_R_equivalents 0.0279
_diffrn_reflns_av_unetI/netI 0.0485
_diffrn_reflns_Laue_measured_fraction_full 0.994
_diffrn_reflns_Laue_measured_fraction_max 0.893
_diffrn_reflns_limit_h_max 16
_diffrn_reflns_limit_h_min -16
_diffrn_reflns_limit_k_max 20
_diffrn_reflns_limit_k_min -21
_diffrn_reflns_limit_l_max 17
_diffrn_reflns_limit_l_min -13
_diffrn_reflns_number 15137
_diffrn_reflns_point_group_measured_fraction_full 0.994
_diffrn_reflns_point_group_measured_fraction_max 0.893
_diffrn_reflns_theta_full 25.242
_diffrn_reflns_theta_max 33.170
_diffrn_reflns_theta_min 1.917
_diffrn_source 'Mo GeniX 3D HF'
_diffrn_source_current 1.000
_diffrn_source_power 0.050
_diffrn_source_target Mo
_diffrn_source_type 'microfocus sealed X-ray tube'
_diffrn_source_voltage 50
_exptl_absorpt_coefficient_mu 0.153
_exptl_absorpt_correction_T_max 0.9661
_exptl_absorpt_correction_T_min 0.3248
_exptl_absorpt_correction_type multi-scan
_exptl_absorpt_process_details
;
STOE LANA, absorption correction by scaling of reflection intensities.
J. Koziskova, F. Hahn, J. Richter, J. Kozisek, "Comparison of different
absorption corrections on the model structure of tetrakis(\m~2~-acetato)-
diaqua-di-copper(II)", Acta Chimica Slovaca, vol. 9, no. 2, 2016, pp. 136 - 140.
Afterwards a spherical absorption correction was performed within STOE LANA.
;
_exptl_crystal_colour colourless
_exptl_crystal_colour_primary colourless
_exptl_crystal_density_diffrn 1.189
_exptl_crystal_description block
_exptl_crystal_F_000 680
_exptl_crystal_size_max 0.35
_exptl_crystal_size_mid 0.3
_exptl_crystal_size_min 0.27
_refine_diff_density_max 0.392
_refine_diff_density_min -0.250
_refine_diff_density_rms 0.049
_refine_ls_extinction_method none
_refine_ls_goodness_of_fit_ref 1.043
_refine_ls_hydrogen_treatment constr
_refine_ls_matrix_type full
_refine_ls_number_parameters 211
_refine_ls_number_reflns 6095
_refine_ls_number_restraints 0
_refine_ls_restrained_S_all 1.043
_refine_ls_R_factor_all 0.0823
_refine_ls_R_factor_gt 0.0456
_refine_ls_shift/su_max 0.001
_refine_ls_shift/su_mean 0.000
_refine_ls_structure_factor_coef Fsqd
_refine_ls_weighting_details 'w=1/[\s^2^(Fo^2^)+(0.0617P)^2^+0.1077P] where P=(Fo^2^+2Fc^2^)/3'
_refine_ls_weighting_scheme calc
_refine_ls_wR_factor_gt 0.1142
_refine_ls_wR_factor_ref 0.1272
_reflns_Friedel_coverage 0.000
_reflns_number_gt 3970
_reflns_number_total 6095
_reflns_threshold_expression 'I > 2\s(I)'
_cod_data_source_file c9dt02447f2.cif
_cod_data_source_block jmb072_b
_cod_depositor_comments 'Adding full bibliography for 7700890--7700898.cif.'
_cod_original_cell_volume 1784.69(19)
_cod_database_code 7700893
_shelx_shelxl_version_number 2018/3
_shelx_space_group_comment
;
The symmetry employed for this shelxl refinement is uniquely defined
by the following loop, which should always be used as a source of
symmetry information in preference to the above space-group names.
They are only intended as comments.
;
_shelx_estimated_absorpt_t_max 0.960
_shelx_estimated_absorpt_t_min 0.948
_olex2_refinement_description
;
1. Fixed Uiso
 At 1.2 times of:
  All C(H) groups
 At 1.5 times of:
  All C(H,H,H) groups
2.a Aromatic/amide H refined with riding coordinates:
 C2(H2), C4(H4), C5(H5), C11(H11), C12(H12), C13(H13), C14(H14), C15(H15),
 C17(H17), C18(H18), C19(H19), C20(H20), C21(H21)
2.b Idealised Me refined as rotating group:
 C7(H7A,H7B,H7C), C8(H8A,H8B,H8C), C9(H9A,H9B,H9C)
;
_olex2_submission_special_instructions 'No special instructions were received'

loop_
_space_group_symop_operation_xyz
'x, y, z'
'-x, y+1/2, -z+1/2'
'-x, -y, -z'
'x, -y-1/2, z-1/2'

loop_
_atom_site_label
_atom_site_type_symbol
_atom_site_fract_x
_atom_site_fract_y
_atom_site_fract_z
_atom_site_U_iso_or_equiv
_atom_site_adp_type
_atom_site_occupancy
_atom_site_site_symmetry_order
_atom_site_calc_flag
_atom_site_refinement_flags_posn
P1 P 0.33126(3) 0.40513(3) 0.78242(3) 0.02759(10) Uani 1 1 d .
N1 N 0.11930(10) 0.46842(9) 0.82886(10) 0.0307(3) Uani 1 1 d .
C1 C 0.23218(11) 0.50025(10) 0.81741(10) 0.0247(3) Uani 1 1 d .
C2 C 0.27133(11) 0.59262(10) 0.84141(10) 0.0247(3) Uani 1 1 d .
H2 H 0.351299 0.611892 0.830933 0.030 Uiso 1 1 calc R
C3 C 0.19456(12) 0.65725(10) 0.88064(11) 0.0276(3) Uani 1 1 d .
C4 C 0.07735(13) 0.62348(11) 0.89047(12) 0.0341(3) Uani 1 1 d .
H4 H 0.020005 0.664206 0.915678 0.041 Uiso 1 1 calc R
C5 C 0.04468(12) 0.53098(12) 0.86359(13) 0.0356(3) Uani 1 1 d .
H5 H -0.036215 0.510583 0.870270 0.043 Uiso 1 1 calc R
C6 C 0.23452(14) 0.75848(11) 0.91378(12) 0.0344(3) Uani 1 1 d .
C7 C 0.36569(16) 0.78048(12) 0.89613(15) 0.0453(4) Uani 1 1 d .
H7A H 0.427463 0.739088 0.945587 0.068 Uiso 1 1 calc GR
H7B H 0.386730 0.846156 0.917081 0.068 Uiso 1 1 calc GR
H7C H 0.367101 0.770310 0.814396 0.068 Uiso 1 1 calc GR
C8 C 0.23563(18) 0.77206(13) 1.04363(14) 0.0483(4) Uani 1 1 d .
H8A H 0.151385 0.759640 1.055963 0.072 Uiso 1 1 calc GR
H8B H 0.260158 0.836807 1.066735 0.072 Uiso 1 1 calc GR
H8C H 0.296067 0.728370 1.090635 0.072 Uiso 1 1 calc GR
C9 C 0.13915(19) 0.82694(13) 0.84036(16) 0.0524(4) Uani 1 1 d .
H9A H 0.135615 0.816681 0.757640 0.079 Uiso 1 1 calc GR
H9B H 0.165356 0.891765 0.861276 0.079 Uiso 1 1 calc GR
H9C H 0.055711 0.815982 0.855403 0.079 Uiso 1 1 calc GR
C10 C 0.46976(11) 0.46921(9) 0.76271(11) 0.0253(3) Uani 1 1 d .
C11 C 0.57226(12) 0.47022(12) 0.85822(12) 0.0347(3) Uani 1 1 d .
H11 H 0.566475 0.438225 0.927383 0.042 Uiso 1 1 calc R
C12 C 0.68217(13) 0.51690(14) 0.85418(13) 0.0429(4) Uani 1 1 d .
H12 H 0.751023 0.517154 0.920227 0.052 Uiso 1 1 calc R
C13 C 0.69152(13) 0.56313(13) 0.75391(14) 0.0389(3) Uani 1 1 d .
H13 H 0.767150 0.594970 0.750765 0.047 Uiso 1 1 calc R
C14 C 0.59113(13) 0.56325(12) 0.65798(13) 0.0355(3) Uani 1 1 d .
H14 H 0.597803 0.595426 0.589191 0.043 Uiso 1 1 calc R
C15 C 0.48065(13) 0.51648(11) 0.66191(12) 0.0310(3) Uani 1 1 d .
H15 H 0.412030 0.516622 0.595660 0.037 Uiso 1 1 calc R
C16 C 0.24707(12) 0.37452(10) 0.63469(12) 0.0283(3) Uani 1 1 d .
C17 C 0.16709(13) 0.43427(12) 0.55788(12) 0.0347(3) Uani 1 1 d .
H17 H 0.155573 0.497163 0.580416 0.042 Uiso 1 1 calc R
C18 C 0.10402(14) 0.40270(14) 0.44862(13) 0.0450(4) Uani 1 1 d .
H18 H 0.049813 0.444090 0.396932 0.054 Uiso 1 1 calc R
C19 C 0.11969(17) 0.31201(16) 0.41508(15) 0.0523(5) Uani 1 1 d .
H19 H 0.075859 0.290532 0.340562 0.063 Uiso 1 1 calc R
C20 C 0.19934(19) 0.25189(13) 0.48981(17) 0.0575(5) Uani 1 1 d .
H20 H 0.210417 0.189146 0.466465 0.069 Uiso 1 1 calc R
C21 C 0.26315(16) 0.28305(11) 0.59888(15) 0.0425(4) Uani 1 1 d .
H21 H 0.318299 0.241549 0.649553 0.051 Uiso 1 1 calc R

loop_
_atom_site_aniso_label
_atom_site_aniso_U_11
_atom_site_aniso_U_22
_atom_site_aniso_U_33
_atom_site_aniso_U_23
_atom_site_aniso_U_13
_atom_site_aniso_U_12
P1 0.02863(17) 0.02474(17) 0.02944(17) 0.00312(14) 0.00682(12) 0.00134(14)
N1 0.0263(5) 0.0370(7) 0.0290(6) 0.0007(5) 0.0070(4) -0.0044(5)
C1 0.0240(6) 0.0306(7) 0.0195(5) 0.0017(5) 0.0048(4) -0.0011(5)
C2 0.0230(5) 0.0294(7) 0.0220(5) 0.0011(5) 0.0058(4) -0.0004(5)
C3 0.0289(6) 0.0324(7) 0.0208(5) 0.0000(5) 0.0045(5) 0.0036(5)
C4 0.0274(6) 0.0452(9) 0.0310(7) -0.0033(6) 0.0096(5) 0.0070(6)
C5 0.0220(6) 0.0504(9) 0.0354(7) 0.0018(7) 0.0089(5) -0.0028(6)
C6 0.0407(8) 0.0313(7) 0.0310(7) -0.0049(6) 0.0078(6) 0.0046(6)
C7 0.0533(10) 0.0324(8) 0.0519(10) -0.0081(7) 0.0157(8) -0.0095(7)
C8 0.0624(11) 0.0470(10) 0.0355(8) -0.0121(7) 0.0115(7) 0.0025(9)
C9 0.0661(11) 0.0371(9) 0.0502(10) -0.0007(8) 0.0059(8) 0.0143(8)
C10 0.0229(6) 0.0257(6) 0.0271(6) -0.0012(5) 0.0056(5) 0.0052(5)
C11 0.0279(6) 0.0491(9) 0.0266(6) 0.0040(6) 0.0051(5) 0.0037(6)
C12 0.0252(7) 0.0669(12) 0.0341(7) -0.0001(8) 0.0016(5) -0.0008(7)
C13 0.0263(6) 0.0515(9) 0.0406(8) -0.0061(7) 0.0111(6) -0.0052(6)
C14 0.0345(7) 0.0407(8) 0.0334(7) 0.0028(6) 0.0122(6) -0.0013(6)
C15 0.0276(6) 0.0356(8) 0.0283(6) 0.0026(6) 0.0033(5) 0.0010(6)
C16 0.0279(6) 0.0268(6) 0.0321(7) -0.0035(5) 0.0108(5) -0.0054(5)
C17 0.0334(7) 0.0376(8) 0.0326(7) -0.0049(6) 0.0065(6) -0.0015(6)
C18 0.0323(7) 0.0697(12) 0.0326(7) -0.0052(8) 0.0064(6) -0.0083(8)
C19 0.0506(10) 0.0734(13) 0.0373(8) -0.0233(9) 0.0191(7) -0.0284(10)
C20 0.0788(13) 0.0419(10) 0.0625(12) -0.0288(10) 0.0383(10) -0.0203(10)
C21 0.0516(9) 0.0294(8) 0.0516(9) -0.0069(7) 0.0224(8) -0.0022(7)

loop_
_atom_type_symbol
_atom_type_description
_atom_type_scat_dispersion_real
_atom_type_scat_dispersion_imag
_atom_type_scat_source
C C 0.0033 0.0016 'International Tables Vol C Tables 4.2.6.8 and 6.1.1.4'
H H 0.0000 0.0000 'International Tables Vol C Tables 4.2.6.8 and 6.1.1.4'
N N 0.0061 0.0033 'International Tables Vol C Tables 4.2.6.8 and 6.1.1.4'
P P 0.1023 0.0942 'International Tables Vol C Tables 4.2.6.8 and 6.1.1.4'

loop_
_geom_angle_atom_site_label_1
_geom_angle_atom_site_label_2
_geom_angle_atom_site_label_3
_geom_angle
C10 P1 C1 102.07(6)
C10 P1 C16 104.21(6)
C16 P1 C1 101.43(6)
C5 N1 C1 116.38(12)
N1 C1 P1 111.99(10)
N1 C1 C2 122.79(12)
C2 C1 P1 124.91(9)
C1 C2 C3 120.73(11)
C2 C3 C4 115.72(13)
C2 C3 C6 123.26(12)
C4 C3 C6 121.01(12)
C5 C4 C3 120.10(13)
N1 C5 C4 124.25(12)
C3 C6 C8 107.97(13)
C3 C6 C9 109.63(13)
C7 C6 C3 112.28(12)
C7 C6 C8 108.55(13)
C7 C6 C9 109.10(14)
C9 C6 C8 109.26(13)
C11 C10 P1 115.81(10)
C11 C10 C15 118.35(12)
C15 C10 P1 125.84(10)
C12 C11 C10 121.20(13)
C13 C12 C11 119.75(14)
C12 C13 C14 120.18(14)
C13 C14 C15 120.15(14)
C14 C15 C10 120.37(13)
C17 C16 P1 125.29(11)
C21 C16 P1 116.24(12)
C21 C16 C17 118.44(14)
C18 C17 C16 120.61(16)
C19 C18 C17 120.27(17)
C18 C19 C20 119.95(16)
C19 C20 C21 120.11(16)
C20 C21 C16 120.61(17)

loop_
_geom_bond_atom_site_label_1
_geom_bond_atom_site_label_2
_geom_bond_distance
P1 C1 1.8379(13)
P1 C10 1.8259(13)
P1 C16 1.8270(14)
N1 C1 1.3487(16)
N1 C5 1.3336(19)
C1 C2 1.3904(19)
C2 C3 1.3935(18)
C3 C4 1.3966(19)
C3 C6 1.529(2)
C4 C5 1.381(2)
C6 C7 1.527(2)
C6 C8 1.543(2)
C6 C9 1.538(2)
C10 C11 1.3934(18)
C10 C15 1.3963(19)
C11 C12 1.382(2)
C12 C13 1.379(2)
C13 C14 1.382(2)
C14 C15 1.388(2)
C16 C17 1.393(2)
C16 C21 1.392(2)
C17 C18 1.390(2)
C18 C19 1.372(3)
C19 C20 1.383(3)
C20 C21 1.388(2)
